data_1547523
loop_
_publ_author_name
'Philip, Abbey M.'
'Kuriakose, Febin'
'Hariharan, Mahesh'

_publ_section_title
;
 Unsolicited Photoexcited-State Pathways Relegate the Long-Lived Charge
 Separation in Self-Assembled Nucleobase--Arene Conjugate
;
_journal_issue 42
_journal_name_full 'The Journal of Physical Chemistry C'
_journal_page_first 23259
_journal_paper_doi 10.1021/acs.jpcc.7b06660
_journal_volume 121
_journal_year 2017
_chemical_absolute_configuration rm
_chemical_formula_moiety 'C19 H13 N5'
_chemical_formula_sum 'C19 H13 N5'
_chemical_formula_weight 311.34
_chemical_name_systematic
;
 ?
;
_space_group_crystal_system monoclinic
_space_group_IT_number 15
_space_group_name_Hall '-C 2yc'
_space_group_name_H-M_alt 'C 1 2/c 1'
_symmetry_space_group_name_Hall '-C 2yc'
_symmetry_space_group_name_H-M 'C 1 2/c 1'
_atom_sites_solution_hydrogens mixed
_audit_creation_method SHELXL-2014
_cell_angle_alpha 90
_cell_angle_beta 92.386(9)
_cell_angle_gamma 90
_cell_formula_units_Z 8
_cell_length_a 17.907(8)
_cell_length_b 7.805(3)
_cell_length_c 25.346(11)
_cell_measurement_reflns_used 2736
_cell_measurement_temperature 296(2)
_cell_measurement_theta_max 24.05
_cell_measurement_theta_min 2.73
_cell_volume 3539(3)
_computing_cell_refinement 'Bruker SAINT'
_computing_data_collection 'Bruker APEX2'
_computing_data_reduction 'Bruker SAINT'
_computing_molecular_graphics 'Bruker SHELXTL'
_computing_publication_material 'Bruker SHELXTL'
_computing_structure_refinement 'SHELXL-2014 (Sheldrick, 2014)'
_computing_structure_solution 'SHELXL-2014 (Sheldrick, 2014)'
_diffrn_ambient_temperature 296(2)
_diffrn_detector_area_resol_mean 0
_diffrn_measured_fraction_theta_full 0.997
_diffrn_measured_fraction_theta_max 0.997
_diffrn_measurement_device_type 'Bruker APEX-II CCD'
_diffrn_measurement_method '\f and \w scans'
_diffrn_radiation_type MoK\a
_diffrn_radiation_wavelength 0.71073
_diffrn_reflns_av_R_equivalents 0.0528
_diffrn_reflns_av_unetI/netI 0.0577
_diffrn_reflns_Laue_measured_fraction_full 0.997
_diffrn_reflns_Laue_measured_fraction_max 0.997
_diffrn_reflns_limit_h_max 22
_diffrn_reflns_limit_h_min -16
_diffrn_reflns_limit_k_max 9
_diffrn_reflns_limit_k_min -9
_diffrn_reflns_limit_l_max 31
_diffrn_reflns_limit_l_min -29
_diffrn_reflns_number 13383
_diffrn_reflns_point_group_measured_fraction_full 0.997
_diffrn_reflns_point_group_measured_fraction_max 0.997
_diffrn_reflns_theta_full 25.242
_diffrn_reflns_theta_max 25.998
_diffrn_reflns_theta_min 2.847
_diffrn_source 'sealed tube'
_exptl_absorpt_coefficient_mu 0.073
_exptl_absorpt_correction_T_max 0.9959
_exptl_absorpt_correction_T_min 0.9799
_exptl_absorpt_correction_type multi-scan
_exptl_absorpt_process_details SADABS
_exptl_crystal_colour yellow
_exptl_crystal_density_diffrn 1.169
_exptl_crystal_density_meas 1.168
_exptl_crystal_density_method NONE
_exptl_crystal_description plate
_exptl_crystal_F_000 1296
_exptl_crystal_size_max 0.250
_exptl_crystal_size_mid 0.200
_exptl_crystal_size_min 0.050
_platon_squeeze_details
;
TITL 0878_250815_MH_Ade_0m in C2/c
CELL   17.9070    7.8050   25.3460     90.00     92.39     90.00
SPGR C2/c
# Solvent Accessible Volume =     660.2
# Electrons Found in S.A.V. =     228.4
# Note: Atoms in Void as Cxxx and Qxxx all others
C101 0.454 0.490 0.290 !       4.22 eA-3
C102 0.945 0.276 0.209 !       4.07 eA-3
C103 1.000 0.500 0.251 !       1.44 eA-3
C104 1.000 0.281 0.246 !       1.29 eA-3
;
_refine_diff_density_max 0.187
_refine_diff_density_min -0.136
_refine_diff_density_rms 0.038
_refine_ls_extinction_method none
_refine_ls_goodness_of_fit_ref 0.987
_refine_ls_hydrogen_treatment mixed
_refine_ls_matrix_type full
_refine_ls_number_parameters 225
_refine_ls_number_reflns 3469
_refine_ls_number_restraints 4
_refine_ls_restrained_S_all 0.988
_refine_ls_R_factor_all 0.1304
_refine_ls_R_factor_gt 0.0549
_refine_ls_shift/su_max 0.000
_refine_ls_shift/su_mean 0.000
_refine_ls_structure_factor_coef Fsqd
_refine_ls_weighting_details 'w=1/[\s^2^(Fo^2^)+(0.0938P)^2^+0.4385P] where P=(Fo^2^+2Fc^2^)/3'
_refine_ls_weighting_scheme calc
_refine_ls_wR_factor_gt 0.1442
_refine_ls_wR_factor_ref 0.1865
_reflns_Friedel_coverage 0.000
_reflns_number_gt 1642
_reflns_number_total 3469
_reflns_threshold_expression 'I > 2\s(I)'
_cod_data_source_file jp7b06660_si_002.cif
_cod_data_source_block AdAn
_cod_depositor_comments 'Adding full bibliography for 1547523.cif.'
_cod_database_code 1547523
_shelx_space_group_comment
;
The symmetry employed for this shelxl refinement is uniquely defined
by the following loop, which should always be used as a source of
symmetry information in preference to the above space-group names.
They are only intended as comments.
;
_shelx_estimated_absorpt_t_min 0.982
_shelx_estimated_absorpt_t_max 0.996
_shelxl_version_number 2014-3
_platon_squeeze_void_probe_radius 1.20

loop_
_space_group_symop_operation_xyz
'x, y, z'
'-x, y, -z+1/2'
'x+1/2, y+1/2, z'
'-x+1/2, y+1/2, -z+1/2'
'-x, -y, -z'
'x, -y, z-1/2'
'-x+1/2, -y+1/2, -z'
'x+1/2, -y+1/2, z-1/2'

loop_
_atom_site_label
_atom_site_type_symbol
_atom_site_fract_x
_atom_site_fract_y
_atom_site_fract_z
_atom_site_U_iso_or_equiv
_atom_site_adp_type
_atom_site_occupancy
_atom_site_site_symmetry_order
_atom_site_calc_flag
_atom_site_refinement_flags_posn
_atom_site_refinement_flags_adp
C1 C 1.01371(18) 0.6697(4) 0.07742(14) 0.0748(8) Uani 1 1 d . U
C2 C 1.0418(2) 0.6104(4) 0.12649(17) 0.0988(11) Uani 1 1 d . U
H2 H 1.0114 0.6142 0.1553 0.119 Uiso 1 1 calc R U
C3 C 1.1129(3) 0.5469(5) 0.1331(2) 0.1237(14) Uani 1 1 d . .
H3 H 1.1306 0.5083 0.1661 0.148 Uiso 1 1 calc R U
C4 C 1.1593(3) 0.5408(6) 0.0892(3) 0.1313(18) Uani 1 1 d . .
H4 H 1.2075 0.4971 0.0934 0.158 Uiso 1 1 calc R U
C5 C 1.1350(2) 0.5963(5) 0.0424(2) 0.1163(15) Uani 1 1 d . .
H5 H 1.1665 0.5907 0.0142 0.140 Uiso 1 1 calc R U
C6 C 1.06291(17) 0.6637(4) 0.03426(16) 0.0792(9) Uani 1 1 d . .
C7 C 1.0373(2) 0.7268(4) -0.01384(16) 0.0888(11) Uani 1 1 d . .
H7 H 1.0691 0.7233 -0.0419 0.107 Uiso 1 1 calc R U
C8 C 0.96683(19) 0.7949(4) -0.02246(13) 0.0763(9) Uani 1 1 d . .
C9 C 0.9402(3) 0.8627(5) -0.07171(15) 0.0976(12) Uani 1 1 d . .
H9 H 0.9716 0.8611 -0.1000 0.117 Uiso 1 1 calc R U
C10 C 0.8716(3) 0.9290(5) -0.07889(16) 0.1111(13) Uani 1 1 d . .
H10 H 0.8563 0.9745 -0.1115 0.133 Uiso 1 1 calc R U
C11 C 0.8229(2) 0.9292(4) -0.03716(16) 0.1007(11) Uani 1 1 d . .
H11 H 0.7751 0.9743 -0.0424 0.121 Uiso 1 1 calc R U
C12 C 0.84409(19) 0.8656(4) 0.01020(14) 0.0812(9) Uani 1 1 d . .
H12 H 0.8102 0.8659 0.0371 0.097 Uiso 1 1 calc R U
C13 C 0.91685(17) 0.7978(3) 0.02052(12) 0.0659(8) Uani 1 1 d . .
C14 C 0.94241(16) 0.7347(3) 0.06847(12) 0.0642(8) Uani 1 1 d . .
C15 C 0.88035(17) 0.8713(4) 0.14450(12) 0.0826(10) Uani 1 1 d . .
H15 H 0.9013 0.9790 0.1399 0.099 Uiso 1 1 calc R U
C16 C 0.81856(14) 0.6673(3) 0.17477(9) 0.0586(7) Uani 1 1 d . .
C17 C 0.85271(14) 0.6046(3) 0.13148(10) 0.0602(7) Uani 1 1 d . .
C18 C 0.80296(19) 0.3517(4) 0.14066(12) 0.0926(11) Uani 1 1 d . .
H18 H 0.7952 0.2402 0.1287 0.111 Uiso 1 1 calc R U
C19 C 0.77499(15) 0.5529(3) 0.20300(10) 0.0651(8) Uani 1 1 d . .
N1 N 0.89347(12) 0.7369(3) 0.11199(8) 0.0662(6) Uani 1 1 d . .
N2 N 0.83618(14) 0.8371(3) 0.18250(9) 0.0785(7) Uani 1 1 d . .
N3 N 0.84763(14) 0.4462(3) 0.11175(9) 0.0790(7) Uani 1 1 d . .
N4 N 0.76778(14) 0.3928(3) 0.18406(9) 0.0817(8) Uani 1 1 d . .
N5 N 0.74165(16) 0.5922(3) 0.24705(10) 0.0869(8) Uani 1 1 d D .
H5B H 0.7460(17) 0.6980(19) 0.2618(11) 0.110(12) Uiso 1 1 d D .
H5A H 0.7146(14) 0.509(2) 0.2627(9) 0.088(9) Uiso 1 1 d D .

loop_
_atom_site_aniso_label
_atom_site_aniso_U_11
_atom_site_aniso_U_22
_atom_site_aniso_U_33
_atom_site_aniso_U_23
_atom_site_aniso_U_13
_atom_site_aniso_U_12
C1 0.076(2) 0.0574(17) 0.093(2) -0.0283(16) 0.0258(18) -0.0154(15)
C2 0.088(3) 0.085(2) 0.124(3) -0.028(2) 0.016(2) -0.009(2)
C3 0.105(3) 0.108(3) 0.156(4) -0.028(3) -0.020(3) -0.002(3)
C4 0.070(3) 0.109(3) 0.216(6) -0.055(4) 0.016(4) -0.004(2)
C5 0.074(3) 0.092(3) 0.186(5) -0.061(3) 0.044(3) -0.019(2)
C6 0.0613(19) 0.0609(19) 0.118(3) -0.0380(18) 0.039(2) -0.0194(15)
C7 0.086(2) 0.067(2) 0.118(3) -0.043(2) 0.062(2) -0.0336(17)
C8 0.093(2) 0.0527(17) 0.087(2) -0.0242(15) 0.0477(18) -0.0321(16)
C9 0.132(3) 0.080(2) 0.085(3) -0.0123(19) 0.047(2) -0.037(2)
C10 0.148(4) 0.089(3) 0.098(3) 0.007(2) 0.023(3) -0.031(3)
C11 0.113(3) 0.076(2) 0.115(3) 0.007(2) 0.028(2) -0.0138(19)
C12 0.090(2) 0.0574(19) 0.100(3) -0.0030(17) 0.0400(19) -0.0116(16)
C13 0.080(2) 0.0446(15) 0.077(2) -0.0153(13) 0.0409(16) -0.0207(14)
C14 0.0687(19) 0.0469(15) 0.080(2) -0.0188(14) 0.0402(16) -0.0121(13)
C15 0.100(2) 0.0566(17) 0.095(2) -0.0213(15) 0.0503(19) -0.0206(16)
C16 0.0712(17) 0.0474(15) 0.0593(16) -0.0065(12) 0.0266(13) -0.0046(12)
C17 0.0715(17) 0.0501(16) 0.0605(16) -0.0077(13) 0.0221(13) -0.0082(13)
C18 0.139(3) 0.0574(19) 0.085(2) -0.0202(15) 0.051(2) -0.0303(18)
C19 0.083(2) 0.0548(17) 0.0601(16) 0.0003(13) 0.0284(14) -0.0021(14)
N1 0.0779(15) 0.0505(13) 0.0731(14) -0.0164(11) 0.0384(12) -0.0128(11)
N2 0.1005(18) 0.0559(14) 0.0826(16) -0.0181(12) 0.0478(14) -0.0131(12)
N3 0.1067(19) 0.0572(15) 0.0761(15) -0.0161(12) 0.0421(14) -0.0224(13)
N4 0.113(2) 0.0599(15) 0.0754(16) -0.0086(12) 0.0450(14) -0.0172(14)
N5 0.127(2) 0.0592(17) 0.0787(17) -0.0037(13) 0.0581(16) -0.0109(15)

loop_
_atom_type_symbol
_atom_type_description
_atom_type_scat_dispersion_real
_atom_type_scat_dispersion_imag
_atom_type_scat_source
C C 0.0033 0.0016 'International Tables Vol C Tables 4.2.6.8 and 6.1.1.4'
H H 0.0000 0.0000 'International Tables Vol C Tables 4.2.6.8 and 6.1.1.4'
N N 0.0061 0.0033 'International Tables Vol C Tables 4.2.6.8 and 6.1.1.4'

loop_
_geom_angle_atom_site_label_1
_geom_angle_atom_site_label_2
_geom_angle_atom_site_label_3
_geom_angle
C14 C1 C2 124.2(3)
C14 C1 C6 118.6(4)
C2 C1 C6 117.2(3)
C3 C2 C1 121.8(4)
C3 C2 H2 119.1
C1 C2 H2 119.1
C2 C3 C4 119.1(5)
C2 C3 H3 120.4
C4 C3 H3 120.4
C5 C4 C3 120.9(5)
C5 C4 H4 119.6
C3 C4 H4 119.6
C4 C5 C6 121.6(5)
C4 C5 H5 119.2
C6 C5 H5 119.2
C7 C6 C5 122.4(4)
C7 C6 C1 118.1(3)
C5 C6 C1 119.4(4)
C6 C7 C8 123.2(3)
C6 C7 H7 118.4
C8 C7 H7 118.4
C7 C8 C9 123.7(3)
C7 C8 C13 118.7(4)
C9 C8 C13 117.6(3)
C10 C9 C8 122.4(3)
C10 C9 H9 118.8
C8 C9 H9 118.8
C9 C10 C11 119.7(4)
C9 C10 H10 120.2
C11 C10 H10 120.2
C12 C11 C10 121.0(4)
C12 C11 H11 119.5
C10 C11 H11 119.5
C11 C12 C13 121.8(3)
C11 C12 H12 119.1
C13 C12 H12 119.1
C14 C13 C12 124.5(3)
C14 C13 C8 118.0(3)
C12 C13 C8 117.5(3)
C13 C14 C1 123.2(3)
C13 C14 N1 118.9(3)
C1 C14 N1 117.8(3)
N2 C15 N1 114.6(2)
N2 C15 H15 122.7
N1 C15 H15 122.7
C17 C16 N2 110.6(2)
C17 C16 C19 117.3(2)
N2 C16 C19 132.1(2)
N3 C17 C16 127.3(2)
N3 C17 N1 126.3(2)
C16 C17 N1 106.4(2)
N4 C18 N3 129.7(3)
N4 C18 H18 115.2
N3 C18 H18 115.2
N5 C19 N4 118.5(2)
N5 C19 C16 124.3(3)
N4 C19 C16 117.2(2)
C15 N1 C17 104.8(2)
C15 N1 C14 126.9(2)
C17 N1 C14 128.26(19)
C15 N2 C16 103.6(2)
C18 N3 C17 109.9(2)
C18 N4 C19 118.6(2)
C19 N5 H5B 121.6(18)
C19 N5 H5A 118.1(16)
H5B N5 H5A 120(2)

loop_
_geom_bond_atom_site_label_1
_geom_bond_atom_site_label_2
_geom_bond_distance
C1 C14 1.384(4)
C1 C2 1.401(5)
C1 C6 1.434(4)
C2 C3 1.370(5)
C2 H2 0.9300
C3 C4 1.418(6)
C3 H3 0.9300
C4 C5 1.318(6)
C4 H4 0.9300
C5 C6 1.402(6)
C5 H5 0.9300
C6 C7 1.376(5)
C7 C8 1.378(5)
C7 H7 0.9300
C8 C9 1.420(5)
C8 C13 1.439(4)
C9 C10 1.339(5)
C9 H9 0.9300
C10 C11 1.398(5)
C10 H10 0.9300
C11 C12 1.339(5)
C11 H11 0.9300
C12 C13 1.421(4)
C12 H12 0.9300
C13 C14 1.372(4)
C14 N1 1.437(3)
C15 N2 1.299(3)
C15 N1 1.361(3)
C15 H15 0.9300
C16 C17 1.369(3)
C16 N2 1.375(3)
C16 C19 1.402(3)
C17 N3 1.335(3)
C17 N1 1.369(3)
C18 N4 1.329(3)
C18 N3 1.330(3)
C18 H18 0.9300
C19 N5 1.324(3)
C19 N4 1.343(3)
N5 H5B 0.908(10)
N5 H5A 0.909(9)

loop_
_platon_squeeze_void_nr
_platon_squeeze_void_average_x
_platon_squeeze_void_average_y
_platon_squeeze_void_average_z
_platon_squeeze_void_volume
_platon_squeeze_void_count_electrons
_platon_squeeze_void_content
1 0.000 0.054 0.250 156 57 ' '
2 0.000 -0.092 0.750 156 57 ' '
3 0.500 -0.096 0.250 156 57 ' '
4 0.500 0.021 0.750 156 57 ' '
